data_7019145
loop_
_publ_author_name
'Nakajima, Hideto'
'Yasuda, Makoto'
'Baba, Akio'

_publ_section_title
;
 Lithium phenolates with a hexagonal-prismatic Li(6)O(6) core isolated via
 a cage-shaped tripodal ligands system: crystal structures and their
 behavior in solution.
;
_journal_issue 22
_journal_name_full 'Dalton transactions (Cambridge, England : 2003)'
_journal_page_first 6602
_journal_page_last 6606
_journal_paper_doi 10.1039/c2dt30266g
_journal_volume 41
_journal_year 2012
_chemical_formula_moiety 'C93 H117 Li6 O12 '
_chemical_formula_sum 'C93 H117 Li6 O12'
_chemical_formula_weight 1468.59
_chemical_name_systematic
;
?
;
_space_group_IT_number 14
_symmetry_cell_setting monoclinic
_symmetry_Int_Tables_number 14
_symmetry_space_group_name_Hall '-P 2yn'
_symmetry_space_group_name_H-M 'P 1 21/n 1'
_atom_sites_solution_hydrogens geom
_atom_sites_solution_primary direct
_atom_sites_solution_secondary difmap
_audit_creation_method SHELXL-97
_cell_angle_alpha 90.00
_cell_angle_beta 94.3100(10)
_cell_angle_gamma 90.00
_cell_formula_units_Z 2
_cell_length_a 12.3152(5)
_cell_length_b 15.6985(7)
_cell_length_c 22.3318(8)
_cell_measurement_reflns_used 24128
_cell_measurement_temperature 273(2)
_cell_measurement_theta_max 30.5
_cell_measurement_theta_min 3.0
_cell_volume 4305.2(3)
_computing_structure_refinement 'SHELXL-97 (Sheldrick, 1997)'
_computing_structure_solution 'SHELXS-97 (Sheldrick, 1990)'
_diffrn_ambient_temperature 273(2)
_diffrn_detector_area_resol_mean 10.00
_diffrn_measured_fraction_theta_full 0.979
_diffrn_measured_fraction_theta_max 0.979
_diffrn_measurement_device_type 'Rigaku RAXIS-RAPID'
_diffrn_measurement_method \w
_diffrn_radiation_monochromator graphite
_diffrn_radiation_source 'fine-focus sealed tube'
_diffrn_radiation_type MoK\a
_diffrn_radiation_wavelength 0.71075
_diffrn_reflns_av_R_equivalents 0.0212
_diffrn_reflns_av_sigmaI/netI 0.0257
_diffrn_reflns_limit_h_max 14
_diffrn_reflns_limit_h_min -14
_diffrn_reflns_limit_k_max 18
_diffrn_reflns_limit_k_min -18
_diffrn_reflns_limit_l_max 26
_diffrn_reflns_limit_l_min -26
_diffrn_reflns_number 14822
_diffrn_reflns_theta_full 25.00
_diffrn_reflns_theta_max 25.00
_diffrn_reflns_theta_min 3.36
_exptl_absorpt_coefficient_mu 0.072
_exptl_absorpt_correction_T_max 0.9650
_exptl_absorpt_correction_T_min 0.9582
_exptl_absorpt_correction_type none
_exptl_absorpt_process_details none
_exptl_crystal_colour colorless
_exptl_crystal_density_diffrn 1.133
_exptl_crystal_density_method 'not measured'
_exptl_crystal_description prism
_exptl_crystal_F_000 1578
_exptl_crystal_size_max 0.60
_exptl_crystal_size_mid 0.50
_exptl_crystal_size_min 0.50
_refine_diff_density_max 0.612
_refine_diff_density_min -0.285
_refine_diff_density_rms 0.080
_refine_ls_extinction_method none
_refine_ls_goodness_of_fit_ref 1.079
_refine_ls_hydrogen_treatment constr
_refine_ls_matrix_type full
_refine_ls_number_parameters 515
_refine_ls_number_reflns 7426
_refine_ls_number_restraints 6
_refine_ls_restrained_S_all 1.079
_refine_ls_R_factor_all 0.0922
_refine_ls_R_factor_gt 0.0737
_refine_ls_shift/su_max 0.000
_refine_ls_shift/su_mean 0.000
_refine_ls_structure_factor_coef Fsqd
_refine_ls_weighting_details 'calc w=1/[\s^2^(Fo^2^)+(0.1429P)^2^+1.1361P] where P=(Fo^2^+2Fc^2^)/3'
_refine_ls_weighting_scheme calc
_refine_ls_wR_factor_gt 0.2098
_refine_ls_wR_factor_ref 0.2325
_reflns_number_gt 5356
_reflns_number_total 7426
_reflns_threshold_expression >2sigma(I)
_cod_data_source_file c2dt30266g.txt
_cod_data_source_block (1cLi3)2(THF)6
_cod_original_formula_sum 'C93 H117 Li6 O12 '
_cod_database_code 7019145

loop_
_symmetry_equiv_pos_as_xyz
'x, y, z'
'-x+1/2, y+1/2, -z+1/2'
'-x, -y, -z'
'x-1/2, -y-1/2, z-1/2'

loop_
_atom_site_label
_atom_site_type_symbol
_atom_site_fract_x
_atom_site_fract_y
_atom_site_fract_z
_atom_site_U_iso_or_equiv
_atom_site_adp_type
_atom_site_occupancy
_atom_site_symmetry_multiplicity
_atom_site_calc_flag
_atom_site_refinement_flags
O1 O 0.83733(12) 0.06350(10) 0.50003(7) 0.0415(4) Uani 1 1 d .
O2 O 1.10226(13) 0.11650(10) 0.51504(7) 0.0462(4) Uani 1 1 d .
O3 O 1.01454(13) -0.05245(10) 0.59536(7) 0.0450(4) Uani 1 1 d .
O4 O 0.75267(14) -0.06635(13) 0.60228(9) 0.0612(5) Uani 1 1 d .
O5 O 0.92718(18) 0.25336(12) 0.44328(11) 0.0728(6) Uani 1 1 d .
O6 O 1.26583(17) 0.03603(15) 0.62317(9) 0.0700(6) Uani 1 1 d .
C1 C 0.7660(2) -0.1288(2) 0.64853(16) 0.0740(9) Uani 1 1 d .
H1 H 0.8009 -0.1041 0.6849 0.089 Uiso 1 1 calc R
H2 H 0.8104 -0.1757 0.6360 0.089 Uiso 1 1 calc R
C2 C 1.1479(3) 0.2527(3) 0.81772(19) 0.0946(12) Uani 1 1 d .
H3 H 1.1787 0.3070 0.8090 0.114 Uiso 1 1 calc R
H4 H 1.1987 0.2211 0.8438 0.114 Uiso 1 1 calc R
H5 H 1.0817 0.2610 0.8370 0.114 Uiso 1 1 calc R
C3 C 0.8511(4) 0.3065(2) 0.4654(2) 0.1089(16) Uani 1 1 d .
H6 H 0.8545 0.3028 0.5088 0.131 Uiso 1 1 calc R
H7 H 0.7785 0.2900 0.4497 0.131 Uiso 1 1 calc R
C4 C 0.8748(7) 0.3947(3) 0.4467(4) 0.174(3) Uani 1 1 d .
H8 H 0.8159 0.4165 0.4197 0.208 Uiso 1 1 calc R
H9 H 0.8841 0.4319 0.4813 0.208 Uiso 1 1 calc R
C5 C 0.9691(7) 0.3898(4) 0.4182(5) 0.226(5) Uani 1 1 d .
H10 H 1.0263 0.4206 0.4413 0.271 Uiso 1 1 calc R
H11 H 0.9584 0.4163 0.3789 0.271 Uiso 1 1 calc R
C6 C 1.0005(4) 0.3045(3) 0.4117(3) 0.1243(19) Uani 1 1 d .
H12 H 1.0748 0.2963 0.4284 0.149 Uiso 1 1 calc R
H13 H 0.9964 0.2889 0.3695 0.149 Uiso 1 1 calc R
C7 C 0.68101(18) 0.21360(15) 0.58501(10) 0.0414(5) Uani 1 1 d .
C8 C 0.79926(19) 0.25075(15) 0.67896(10) 0.0431(5) Uani 1 1 d .
C9 C 0.9228(2) 0.16787(16) 0.74569(10) 0.0465(6) Uani 1 1 d .
C10 C 0.75671(17) 0.11535(14) 0.51387(10) 0.0384(5) Uani 1 1 d .
C11 C 0.76236(18) 0.15857(14) 0.56882(10) 0.0395(5) Uani 1 1 d .
H14 H 0.8230 0.1502 0.5956 0.047 Uiso 1 1 calc R
C12 C 0.81884(19) 0.18212(15) 0.71883(10) 0.0430(5) Uani 1 1 d .
C13 C 0.7245(2) 0.12472(16) 0.73150(11) 0.0506(6) Uani 1 1 d .
H15 H 0.7523 0.0688 0.7430 0.061 Uiso 1 1 calc R
H16 H 0.6770 0.1183 0.6951 0.061 Uiso 1 1 calc R
C14 C 0.9909(2) 0.28841(16) 0.69144(11) 0.0499(6) Uani 1 1 d .
C15 C 0.9861(2) 0.01407(16) 0.75010(11) 0.0481(6) Uani 1 1 d .
C16 C 1.01944(18) -0.05510(15) 0.65492(10) 0.0427(5) Uani 1 1 d .
C17 C 0.8858(2) 0.30387(15) 0.66516(11) 0.0474(6) Uani 1 1 d .
C18 C 1.0967(2) 0.22507(16) 0.58920(11) 0.0488(6) Uani 1 1 d .
H17 H 1.0415 0.1958 0.6067 0.059 Uiso 1 1 calc R
C19 C 1.1395(2) 0.18996(15) 0.53810(11) 0.0471(6) Uani 1 1 d .
C20 C 0.6408(2) -0.0423(2) 0.59451(14) 0.0622(7) Uani 1 1 d .
H18 H 0.6086 -0.0618 0.5559 0.075 Uiso 1 1 calc R
H19 H 0.6334 0.0191 0.5965 0.075 Uiso 1 1 calc R
C21 C 0.5911(2) 0.22533(19) 0.54547(13) 0.0603(7) Uani 1 1 d .
H20 H 0.5354 0.2614 0.5555 0.072 Uiso 1 1 calc R
C22 C 0.9463(2) 0.09029(18) 0.78471(11) 0.0534(6) Uani 1 1 d .
H21 H 0.8806 0.0743 0.8033 0.064 Uiso 1 1 calc R
H22 H 1.0011 0.1049 0.8165 0.064 Uiso 1 1 calc R
C23 C 0.6591(2) 0.15955(19) 0.78109(13) 0.0596(7) Uani 1 1 d .
H23 H 0.6891 0.1387 0.8192 0.072 Uiso 1 1 calc R
H24 H 0.5847 0.1413 0.7745 0.072 Uiso 1 1 calc R
H25 H 0.6620 0.2207 0.7809 0.072 Uiso 1 1 calc R
C24 C 0.8637(3) 0.37687(18) 0.62224(13) 0.0634(7) Uani 1 1 d .
H26 H 0.8064 0.3609 0.5921 0.076 Uiso 1 1 calc R
H27 H 0.9288 0.3890 0.6019 0.076 Uiso 1 1 calc R
C25 C 1.0862(2) 0.33907(18) 0.67026(14) 0.0611(7) Uani 1 1 d .
H28 H 1.1434 0.3416 0.7026 0.073 Uiso 1 1 calc R
H29 H 1.0624 0.3969 0.6614 0.073 Uiso 1 1 calc R
C26 C 0.98122(19) 0.01354(15) 0.68775(10) 0.0426(5) Uani 1 1 d .
H30 H 0.9515 0.0604 0.6670 0.051 Uiso 1 1 calc R
C27 C 1.0296(3) -0.0568(2) 0.78112(12) 0.0678(8) Uani 1 1 d .
H31 H 1.0327 -0.0584 0.8228 0.081 Uiso 1 1 calc R
C28 C 1.0679(3) -0.1242(2) 0.74968(14) 0.0794(10) Uani 1 1 d .
H32 H 1.0972 -0.1711 0.7707 0.095 Uiso 1 1 calc R
C29 C 1.1331(2) 0.30142(16) 0.61467(13) 0.0539(6) Uani 1 1 d .
C30 C 0.6894(2) 0.26063(16) 0.64469(11) 0.0482(6) Uani 1 1 d .
H33 H 0.6755 0.3207 0.6374 0.058 Uiso 1 1 calc R
H34 H 0.6335 0.2395 0.6692 0.058 Uiso 1 1 calc R
C31 C 1.0097(2) 0.22074(17) 0.73137(11) 0.0504(6) Uani 1 1 d .
C32 C 0.6652(2) 0.12979(19) 0.47445(12) 0.0583(7) Uani 1 1 d .
H35 H 0.6591 0.1031 0.4371 0.070 Uiso 1 1 calc R
C33 C 0.5835(3) 0.1835(2) 0.49068(15) 0.0729(9) Uani 1 1 d .
H36 H 0.5223 0.1918 0.4643 0.087 Uiso 1 1 calc R
C34 C 1.2230(3) 0.23513(19) 0.51358(15) 0.0694(9) Uani 1 1 d .
H37 H 1.2533 0.2145 0.4795 0.083 Uiso 1 1 calc R
C35 C 1.1236(2) 0.2034(2) 0.75950(15) 0.0674(8) Uani 1 1 d .
H38 H 1.1763 0.2190 0.7313 0.081 Uiso 1 1 calc R
H39 H 1.1314 0.1429 0.7676 0.081 Uiso 1 1 calc R
C36 C 0.6560(3) -0.1585(3) 0.65889(19) 0.0897(12) Uani 1 1 d .
H40 H 0.6516 -0.1758 0.7003 0.108 Uiso 1 1 calc R
H41 H 0.6350 -0.2061 0.6328 0.108 Uiso 1 1 calc R
C37 C 0.5864(2) -0.0839(2) 0.64457(15) 0.0698(8) Uani 1 1 d .
H42 H 0.5847 -0.0461 0.6789 0.084 Uiso 1 1 calc R
H43 H 0.5126 -0.1009 0.6317 0.084 Uiso 1 1 calc R
C38 C 1.0640(3) -0.12441(18) 0.68758(12) 0.0618(7) Uani 1 1 d .
H44 H 1.0910 -0.1708 0.6675 0.074 Uiso 1 1 calc R
C39 C 0.8295(4) 0.4565(2) 0.65479(19) 0.0881(11) Uani 1 1 d .
H45 H 0.7517 0.4572 0.6558 0.106 Uiso 1 1 calc R
H46 H 0.8525 0.5061 0.6340 0.106 Uiso 1 1 calc R
H47 H 0.8627 0.4565 0.6951 0.106 Uiso 1 1 calc R
C40 C 1.2167(3) 0.3444(2) 0.58875(16) 0.0741(9) Uani 1 1 d .
H48 H 1.2422 0.3959 0.6049 0.089 Uiso 1 1 calc R
C41 C 1.2613(3) 0.3110(2) 0.53972(17) 0.0850(11) Uani 1 1 d .
H49 H 1.3184 0.3395 0.5235 0.102 Uiso 1 1 calc R
C42 C 1.3598(3) 0.0799(3) 0.60391(18) 0.0857(10) Uani 1 1 d .
H50 H 1.3404 0.1145 0.5687 0.103 Uiso 1 1 calc R
H51 H 1.4160 0.0398 0.5946 0.103 Uiso 1 1 calc R
C43 C 1.2790(3) 0.0246(3) 0.68541(15) 0.0893(11) Uani 1 1 d .
H52 H 1.2972 -0.0341 0.6950 0.107 Uiso 1 1 calc R
H53 H 1.2123 0.0391 0.7036 0.107 Uiso 1 1 calc R
C44 C 1.3705(3) 0.0831(4) 0.7083(2) 0.1076(16) Uani 1 1 d .
H54 H 1.3473 0.1199 0.7399 0.129 Uiso 1 1 calc R
H55 H 1.4332 0.0505 0.7240 0.129 Uiso 1 1 calc R
C45 C 1.3969(4) 0.1338(3) 0.6555(3) 0.1135(15) Uani 1 1 d .
H56 H 1.3587 0.1878 0.6543 0.136 Uiso 1 1 calc R
H57 H 1.4746 0.1444 0.6561 0.136 Uiso 1 1 calc R
C46 C 0.0384(19) -0.0376(15) 0.0522(4) 0.286(16) Uani 0.50 1 d PD
H46A H 0.0674 -0.0743 0.0820 0.343 Uiso 0.50 1 calc PR
C47 C 0.0690(15) 0.0439(10) -0.0312(11) 0.175(6) Uani 0.50 1 d PD
H47A H 0.1206 0.0622 -0.0567 0.210 Uiso 0.50 1 calc PR
C49 C 0.1013(13) 0.0226(8) 0.0288(12) 0.191(8) Uani 0.50 1 d PD
H49A H 0.1605 0.0477 0.0504 0.230 Uiso 0.50 1 calc PR
Li1 Li 1.1359(3) 0.0146(3) 0.56562(18) 0.0483(9) Uani 1 1 d .
Li51 Li 0.8711(3) -0.0357(2) 0.55131(17) 0.0460(9) Uani 1 1 d .
Li53 Li 0.9579(3) 0.1299(3) 0.46973(19) 0.0495(9) Uani 1 1 d .

loop_
_atom_site_aniso_label
_atom_site_aniso_U_11
_atom_site_aniso_U_22
_atom_site_aniso_U_33
_atom_site_aniso_U_23
_atom_site_aniso_U_13
_atom_site_aniso_U_12
O1 0.0431(8) 0.0407(9) 0.0421(8) -0.0036(6) 0.0133(6) 0.0024(7)
O2 0.0509(9) 0.0378(9) 0.0516(9) -0.0062(7) 0.0160(7) -0.0036(7)
O3 0.0494(9) 0.0447(9) 0.0426(8) -0.0020(7) 0.0156(7) 0.0022(7)
O4 0.0487(10) 0.0681(12) 0.0698(12) 0.0258(9) 0.0253(8) 0.0062(9)
O5 0.0788(14) 0.0444(11) 0.0995(16) 0.0060(10) 0.0353(12) 0.0023(9)
O6 0.0600(12) 0.0856(15) 0.0638(12) -0.0087(10) 0.0015(9) -0.0214(11)
C1 0.0584(17) 0.082(2) 0.083(2) 0.0401(18) 0.0192(15) 0.0092(15)
C2 0.071(2) 0.109(3) 0.100(3) -0.027(2) -0.0181(19) -0.007(2)
C3 0.142(4) 0.063(2) 0.132(3) 0.021(2) 0.081(3) 0.023(2)
C4 0.243(7) 0.063(3) 0.236(7) 0.039(3) 0.155(6) 0.031(3)
C5 0.241(9) 0.078(4) 0.386(13) 0.041(5) 0.200(9) -0.015(4)
C6 0.104(3) 0.079(3) 0.199(6) 0.031(3) 0.073(3) -0.005(2)
C7 0.0411(12) 0.0380(12) 0.0461(12) 0.0020(9) 0.0101(10) 0.0018(9)
C8 0.0468(13) 0.0392(12) 0.0447(12) -0.0120(9) 0.0124(10) 0.0012(10)
C9 0.0511(14) 0.0476(13) 0.0420(12) -0.0128(10) 0.0119(10) 0.0026(11)
C10 0.0394(11) 0.0351(11) 0.0416(11) 0.0008(9) 0.0090(9) -0.0006(9)
C11 0.0390(11) 0.0413(12) 0.0388(11) -0.0010(9) 0.0068(9) 0.0015(9)
C12 0.0472(13) 0.0410(12) 0.0423(12) -0.0112(9) 0.0136(10) -0.0001(10)
C13 0.0539(14) 0.0436(13) 0.0555(14) -0.0048(11) 0.0122(11) -0.0047(11)
C14 0.0510(14) 0.0457(14) 0.0553(14) -0.0200(11) 0.0185(11) -0.0093(11)
C15 0.0506(13) 0.0514(14) 0.0431(12) -0.0005(10) 0.0089(10) 0.0029(11)
C16 0.0413(12) 0.0436(13) 0.0443(12) 0.0019(9) 0.0109(9) 0.0015(10)
C17 0.0588(15) 0.0386(13) 0.0467(12) -0.0136(10) 0.0171(11) -0.0047(11)
C18 0.0472(13) 0.0421(13) 0.0596(14) -0.0090(11) 0.0200(11) -0.0090(10)
C19 0.0481(13) 0.0395(13) 0.0555(13) -0.0045(10) 0.0151(11) -0.0040(10)
C20 0.0485(15) 0.0632(17) 0.0757(18) 0.0205(14) 0.0101(13) -0.0030(13)
C21 0.0492(15) 0.0627(17) 0.0686(17) -0.0127(13) 0.0012(13) 0.0180(13)
C22 0.0584(15) 0.0609(16) 0.0415(12) -0.0053(11) 0.0080(11) 0.0055(12)
C23 0.0583(16) 0.0574(17) 0.0660(16) -0.0013(13) 0.0239(13) -0.0078(13)
C24 0.0800(19) 0.0474(15) 0.0648(16) -0.0023(12) 0.0183(14) -0.0089(14)
C25 0.0605(16) 0.0514(16) 0.0741(18) -0.0222(13) 0.0226(14) -0.0164(12)
C26 0.0442(12) 0.0425(13) 0.0419(12) 0.0023(9) 0.0091(9) 0.0042(10)
C27 0.093(2) 0.0683(19) 0.0420(13) 0.0095(12) 0.0076(13) 0.0187(16)
C28 0.114(3) 0.0637(19) 0.0607(17) 0.0155(14) 0.0087(17) 0.0319(19)
C29 0.0509(14) 0.0449(14) 0.0680(16) -0.0127(12) 0.0185(12) -0.0104(11)
C30 0.0483(14) 0.0441(13) 0.0536(13) -0.0063(10) 0.0129(11) 0.0055(10)
C31 0.0462(13) 0.0545(15) 0.0517(13) -0.0190(11) 0.0122(11) -0.0018(11)
C32 0.0579(16) 0.0644(17) 0.0514(14) -0.0159(12) -0.0037(12) 0.0097(13)
C33 0.0573(17) 0.086(2) 0.0724(19) -0.0191(16) -0.0163(14) 0.0223(16)
C34 0.0738(19) 0.0576(17) 0.083(2) -0.0134(15) 0.0434(16) -0.0153(14)
C35 0.0459(15) 0.073(2) 0.083(2) -0.0152(15) 0.0039(13) 0.0014(13)
C36 0.070(2) 0.099(3) 0.103(3) 0.052(2) 0.0243(18) 0.0045(19)
C37 0.0518(16) 0.082(2) 0.0786(19) 0.0165(16) 0.0222(14) -0.0016(15)
C38 0.0781(19) 0.0495(15) 0.0591(15) 0.0041(12) 0.0139(13) 0.0186(14)
C39 0.117(3) 0.0439(17) 0.104(3) -0.0091(16) 0.015(2) 0.0044(18)
C40 0.075(2) 0.0527(17) 0.099(2) -0.0215(16) 0.0365(17) -0.0288(15)
C41 0.088(2) 0.067(2) 0.108(3) -0.0196(18) 0.056(2) -0.0356(17)
C42 0.0577(18) 0.101(3) 0.098(2) 0.014(2) 0.0048(17) -0.0154(18)
C43 0.074(2) 0.129(3) 0.0642(19) -0.008(2) -0.0002(16) -0.015(2)
C44 0.056(2) 0.168(5) 0.096(3) -0.054(3) -0.0109(19) 0.004(2)
C45 0.081(3) 0.108(3) 0.151(4) -0.028(3) 0.003(3) -0.036(2)
C46 0.44(4) 0.39(3) 0.033(4) 0.041(9) 0.056(10) 0.24(3)
C47 0.144(12) 0.138(12) 0.24(2) 0.027(12) -0.002(11) -0.018(9)
C49 0.187(15) 0.080(8) 0.29(2) -0.063(11) -0.063(17) -0.030(9)
Li1 0.053(2) 0.047(2) 0.045(2) -0.0037(16) 0.0108(17) -0.0042(18)
Li51 0.049(2) 0.045(2) 0.046(2) 0.0010(16) 0.0176(16) 0.0013(17)
Li53 0.052(2) 0.039(2) 0.060(2) -0.0033(17) 0.0206(18) -0.0007(17)

loop_
_atom_type_symbol
_atom_type_description
_atom_type_scat_dispersion_real
_atom_type_scat_dispersion_imag
_atom_type_scat_source
C C 0.0033 0.0016 'International Tables Vol C Tables 4.2.6.8 and 6.1.1.4'
H H 0.0000 0.0000 'International Tables Vol C Tables 4.2.6.8 and 6.1.1.4'
Li Li -0.0003 0.0001 'International Tables Vol C Tables 4.2.6.8 and 6.1.1.4'
O O 0.0106 0.0060 'International Tables Vol C Tables 4.2.6.8 and 6.1.1.4'

loop_
_geom_angle_atom_site_label_1
_geom_angle_atom_site_label_2
_geom_angle_atom_site_label_3
_geom_angle
_geom_angle_site_symmetry_1
_geom_angle_site_symmetry_3
C10 O1 Li1 136.36(19) . 3_756
C10 O1 Li51 118.49(16) . .
Li1 O1 Li51 84.24(17) 3_756 .
C10 O1 Li53 110.36(17) . .
Li1 O1 Li53 84.31(17) 3_756 .
Li51 O1 Li53 119.22(19) . .
C19 O2 Li1 115.30(19) . .
C19 O2 Li53 111.96(19) . .
Li1 O2 Li53 121.02(18) . .
C19 O2 Li51 140.08(18) . 3_756
Li1 O2 Li51 82.60(17) . 3_756
Li53 O2 Li51 83.14(17) . 3_756
C16 O3 Li53 137.0(2) . 3_756
C16 O3 Li51 118.36(16) . .
Li53 O3 Li51 84.89(18) 3_756 .
C16 O3 Li1 111.94(18) . .
Li53 O3 Li1 84.47(17) 3_756 .
Li51 O3 Li1 115.53(18) . .
C1 O4 C20 109.13(19) . .
C1 O4 Li51 122.4(2) . .
C20 O4 Li51 127.84(19) . .
C3 O5 C6 108.0(3) . .
C3 O5 Li53 125.9(2) . .
C6 O5 Li53 124.1(2) . .
C43 O6 C42 108.8(3) . .
C43 O6 Li1 130.0(2) . .
C42 O6 Li1 120.6(2) . .
O4 C1 C36 106.0(2) . .
O4 C1 H1 110.5 . .
C36 C1 H1 110.5 . .
O4 C1 H2 110.5 . .
C36 C1 H2 110.5 . .
H1 C1 H2 108.7 . .
C35 C2 H3 109.5 . .
C35 C2 H4 109.5 . .
H3 C2 H4 109.5 . .
C35 C2 H5 109.5 . .
H3 C2 H5 109.5 . .
H4 C2 H5 109.5 . .
O5 C3 C4 108.2(3) . .
O5 C3 H6 110.1 . .
C4 C3 H6 110.1 . .
O5 C3 H7 110.1 . .
C4 C3 H7 110.1 . .
H6 C3 H7 108.4 . .
C5 C4 C3 105.8(4) . .
C5 C4 H8 110.6 . .
C3 C4 H8 110.6 . .
C5 C4 H9 110.6 . .
C3 C4 H9 110.6 . .
H8 C4 H9 108.7 . .
C4 C5 C6 110.6(4) . .
C4 C5 H10 109.5 . .
C6 C5 H10 109.5 . .
C4 C5 H11 109.5 . .
C6 C5 H11 109.5 . .
H10 C5 H11 108.1 . .
C5 C6 O5 107.1(4) . .
C5 C6 H12 110.3 . .
O5 C6 H12 110.3 . .
C5 C6 H13 110.3 . .
O5 C6 H13 110.3 . .
H12 C6 H13 108.5 . .
C21 C7 C11 118.5(2) . .
C21 C7 C30 119.7(2) . .
C11 C7 C30 121.8(2) . .
C17 C8 C12 119.8(2) . .
C17 C8 C30 119.5(2) . .
C12 C8 C30 120.2(2) . .
C12 C9 C31 119.8(2) . .
C12 C9 C22 120.5(2) . .
C31 C9 C22 119.3(2) . .
O1 C10 C32 122.1(2) . .
O1 C10 C11 120.6(2) . .
C32 C10 C11 117.3(2) . .
O1 C10 Li53 42.44(12) . .
C32 C10 Li53 117.92(19) . .
C11 C10 Li53 106.73(17) . .
C7 C11 C10 122.7(2) . .
C7 C11 H14 118.7 . .
C10 C11 H14 118.7 . .
C9 C12 C8 120.3(2) . .
C9 C12 C13 121.2(2) . .
C8 C12 C13 118.5(2) . .
C12 C13 C23 112.2(2) . .
C12 C13 H15 109.2 . .
C23 C13 H15 109.2 . .
C12 C13 H16 109.2 . .
C23 C13 H16 109.2 . .
H15 C13 H16 107.9 . .
C31 C14 C17 120.3(2) . .
C31 C14 C25 120.1(3) . .
C17 C14 C25 119.3(3) . .
C26 C15 C27 118.6(2) . .
C26 C15 C22 121.4(2) . .
C27 C15 C22 120.0(2) . .
O3 C16 C38 122.2(2) . .
O3 C16 C26 120.5(2) . .
C38 C16 C26 117.3(2) . .
O3 C16 Li1 41.65(13) . .
C38 C16 Li1 118.64(19) . .
C26 C16 Li1 106.55(17) . .
C14 C17 C8 119.8(2) . .
C14 C17 C24 121.0(2) . .
C8 C17 C24 119.2(2) . .
C29 C18 C19 122.9(2) . .
C29 C18 H17 118.6 . .
C19 C18 H17 118.6 . .
O2 C19 C34 122.1(2) . .
O2 C19 C18 121.0(2) . .
C34 C19 C18 116.9(2) . .
O2 C19 Li53 41.65(14) . .
C34 C19 Li53 122.9(2) . .
C18 C19 Li53 104.10(18) . .
O4 C20 C37 106.1(2) . .
O4 C20 H18 110.5 . .
C37 C20 H18 110.5 . .
O4 C20 H19 110.5 . .
C37 C20 H19 110.5 . .
H18 C20 H19 108.7 . .
C7 C21 C33 120.1(2) . .
C7 C21 H20 120.0 . .
C33 C21 H20 120.0 . .
C9 C22 C15 113.24(19) . .
C9 C22 H21 108.9 . .
C15 C22 H21 108.9 . .
C9 C22 H22 108.9 . .
C15 C22 H22 108.9 . .
H21 C22 H22 107.7 . .
C13 C23 H23 109.5 . .
C13 C23 H24 109.5 . .
H23 C23 H24 109.5 . .
C13 C23 H25 109.5 . .
H23 C23 H25 109.5 . .
H24 C23 H25 109.5 . .
C17 C24 C39 111.4(2) . .
C17 C24 H26 109.3 . .
C39 C24 H26 109.3 . .
C17 C24 H27 109.3 . .
C39 C24 H27 109.3 . .
H26 C24 H27 108.0 . .
C14 C25 C29 113.4(2) . .
C14 C25 H28 108.9 . .
C29 C25 H28 108.9 . .
C14 C25 H29 108.9 . .
C29 C25 H29 108.9 . .
H28 C25 H29 107.7 . .
C15 C26 C16 122.5(2) . .
C15 C26 H30 118.8 . .
C16 C26 H30 118.8 . .
C28 C27 C15 119.6(2) . .
C28 C27 H31 120.2 . .
C15 C27 H31 120.2 . .
C27 C28 C38 121.8(3) . .
C27 C28 H32 119.1 . .
C38 C28 H32 119.1 . .
C18 C29 C40 118.3(2) . .
C18 C29 C25 122.6(2) . .
C40 C29 C25 119.1(2) . .
C8 C30 C7 113.14(18) . .
C8 C30 H33 109.0 . .
C7 C30 H33 109.0 . .
C8 C30 H34 109.0 . .
C7 C30 H34 109.0 . .
H33 C30 H34 107.8 . .
C14 C31 C9 120.0(2) . .
C14 C31 C35 120.4(2) . .
C9 C31 C35 119.6(3) . .
C33 C32 C10 120.2(2) . .
C33 C32 H35 119.9 . .
C10 C32 H35 119.9 . .
C32 C33 C21 121.3(3) . .
C32 C33 H36 119.4 . .
C21 C33 H36 119.4 . .
C41 C34 C19 120.5(3) . .
C41 C34 H37 119.8 . .
C19 C34 H37 119.8 . .
C31 C35 C2 112.2(3) . .
C31 C35 H38 109.2 . .
C2 C35 H38 109.2 . .
C31 C35 H39 109.2 . .
C2 C35 H39 109.2 . .
H38 C35 H39 107.9 . .
C1 C36 C37 104.0(3) . .
C1 C36 H40 110.9 . .
C37 C36 H40 110.9 . .
C1 C36 H41 110.9 . .
C37 C36 H41 110.9 . .
H40 C36 H41 109.0 . .
C36 C37 C20 102.9(2) . .
C36 C37 H42 111.2 . .
C20 C37 H42 111.2 . .
C36 C37 H43 111.2 . .
C20 C37 H43 111.2 . .
H42 C37 H43 109.1 . .
C28 C38 C16 120.2(3) . .
C28 C38 H44 119.9 . .
C16 C38 H44 119.9 . .
C24 C39 H45 109.5 . .
C24 C39 H46 109.5 . .
H45 C39 H46 109.5 . .
C24 C39 H47 109.5 . .
H45 C39 H47 109.5 . .
H46 C39 H47 109.5 . .
C41 C40 C29 120.1(3) . .
C41 C40 H48 119.9 . .
C29 C40 H48 119.9 . .
C40 C41 C34 121.3(3) . .
C40 C41 H49 119.3 . .
C34 C41 H49 119.3 . .
O6 C42 C45 104.5(3) . .
O6 C42 H50 110.9 . .
C45 C42 H50 110.9 . .
O6 C42 H51 110.9 . .
C45 C42 H51 110.9 . .
H50 C42 H51 108.9 . .
O6 C43 C44 106.6(3) . .
O6 C43 H52 110.4 . .
C44 C43 H52 110.4 . .
O6 C43 H53 110.4 . .
C44 C43 H53 110.4 . .
H52 C43 H53 108.6 . .
C45 C44 C43 105.0(3) . .
C45 C44 H54 110.7 . .
C43 C44 H54 110.7 . .
C45 C44 H55 110.7 . .
C43 C44 H55 110.7 . .
H54 C44 H55 108.8 . .
C42 C45 C44 104.0(4) . .
C42 C45 H56 111.0 . .
C44 C45 H56 111.0 . .
C42 C45 H57 111.0 . .
C44 C45 H57 111.0 . .
H56 C45 H57 109.0 . .
C49 C46 C47 118.9(13) . 3
C49 C46 H46A 120.5 . .
C47 C46 H46A 120.5 3 .
C46 C47 C49 120.2(14) 3 .
C46 C47 H47A 119.9 3 .
C49 C47 H47A 119.9 . .
C46 C49 C47 113.8(13) . .
C46 C49 H49A 123.1 . .
C47 C49 H49A 123.1 . .
O1 Li1 O3 95.27(18) 3_756 .
O1 Li1 O2 96.80(18) 3_756 .
O3 Li1 O2 119.3(2) . .
O1 Li1 O6 114.4(2) 3_756 .
O3 Li1 O6 117.4(2) . .
O2 Li1 O6 110.6(2) . .
O1 Li1 Li51 47.89(13) 3_756 3_756
O3 Li1 Li51 115.5(2) . 3_756
O2 Li1 Li51 48.91(13) . 3_756
O6 Li1 Li51 125.5(2) . 3_756
O1 Li1 Li53 48.12(13) 3_756 3_756
O3 Li1 Li53 47.15(13) . 3_756
O2 Li1 Li53 117.1(2) . 3_756
O6 Li1 Li53 130.3(2) . 3_756
Li51 Li1 Li53 80.22(17) 3_756 3_756
O1 Li1 C16 114.67(18) 3_756 .
O3 Li1 C16 26.41(9) . .
O2 Li1 C16 129.19(19) . .
O6 Li1 C16 92.07(16) . .
Li51 Li1 C16 141.81(19) 3_756 .
Li53 Li1 C16 68.70(14) 3_756 .
O1 Li1 Li51 89.92(16) 3_756 .
O3 Li1 Li51 32.16(11) . .
O2 Li1 Li51 88.61(16) . .
O6 Li1 Li51 145.69(19) . .
Li51 Li1 Li51 88.64(15) 3_756 .
Li53 Li1 Li51 50.77(13) 3_756 .
C16 Li1 Li51 54.67(11) . .
O1 Li1 Li53 89.94(16) 3_756 .
O3 Li1 Li53 91.55(16) . .
O2 Li1 Li53 29.54(11) . .
O6 Li1 Li53 138.4(2) . .
Li51 Li1 Li53 49.23(13) 3_756 .
Li53 Li1 Li53 91.27(16) 3_756 .
C16 Li1 Li53 108.34(15) . .
Li51 Li1 Li53 59.79(12) . .
O1 Li51 O3 122.7(2) . .
O1 Li51 O4 113.4(2) . .
O3 Li51 O4 110.6(2) . .
O1 Li51 O2 96.36(18) . 3_756
O3 Li51 O2 95.39(17) . 3_756
O4 Li51 O2 116.3(2) . 3_756
O1 Li51 Li1 47.87(13) . 3_756
O3 Li51 Li1 118.23(18) . 3_756
O4 Li51 Li1 129.3(2) . 3_756
O2 Li51 Li1 48.49(13) 3_756 3_756
O1 Li51 Li53 118.53(18) . 3_756
O3 Li51 Li53 47.08(13) . 3_756
O4 Li51 Li53 126.7(2) . 3_756
O2 Li51 Li53 48.32(13) 3_756 3_756
Li1 Li51 Li53 81.99(16) 3_756 3_756
O1 Li51 Li1 91.75(15) . .
O3 Li51 Li1 32.31(11) . .
O4 Li51 Li1 139.3(2) . .
O2 Li51 Li1 90.41(15) 3_756 .
Li1 Li51 Li1 91.36(15) 3_756 .
Li53 Li51 Li1 50.64(13) 3_756 .
O1 Li51 Li53 30.53(11) . .
O3 Li51 Li53 93.63(16) . .
O4 Li51 Li53 140.55(19) . .
O2 Li51 Li53 90.71(14) 3_756 .
Li1 Li51 Li53 50.06(13) 3_756 .
Li53 Li51 Li53 92.63(15) 3_756 .
Li1 Li51 Li53 61.73(12) . .
O3 Li53 O1 95.95(19) 3_756 .
O3 Li53 O2 96.57(18) 3_756 .
O1 Li53 O2 115.8(2) . .
O3 Li53 O5 114.5(2) 3_756 .
O1 Li53 O5 118.0(2) . .
O2 Li53 O5 112.6(2) . .
O3 Li53 Li1 48.38(13) 3_756 3_756
O1 Li53 Li1 47.57(13) . 3_756
O2 Li53 Li1 114.5(2) . 3_756
O5 Li53 Li1 131.2(2) . 3_756
O3 Li53 Li51 48.03(13) 3_756 3_756
O1 Li53 Li51 113.24(19) . 3_756
O2 Li53 Li51 48.55(13) . 3_756
O5 Li53 Li51 127.5(2) . 3_756
Li1 Li53 Li51 78.60(17) 3_756 3_756
O3 Li53 C10 115.42(19) 3_756 .
O1 Li53 C10 27.20(8) . .
O2 Li53 C10 127.2(2) . .
O5 Li53 C10 91.73(16) . .
Li1 Li53 C10 69.46(14) 3_756 .
Li51 Li53 C10 140.32(19) 3_756 .
O3 Li53 C19 116.41(18) 3_756 .
O1 Li53 C19 125.9(2) . .
O2 Li53 C19 26.39(9) . .
O5 Li53 C19 87.79(16) . .
Li1 Li53 C19 140.6(2) 3_756 .
Li51 Li53 C19 70.63(15) 3_756 .
C10 Li53 C19 122.86(16) . .
O3 Li53 Li51 90.10(16) 3_756 .
O1 Li53 Li51 30.25(11) . .
O2 Li53 Li51 87.21(16) . .
O5 Li53 Li51 144.98(18) . .
Li1 Li53 Li51 49.72(13) 3_756 .
Li51 Li53 Li51 87.37(15) 3_756 .
C10 Li53 Li51 54.10(11) . .
C19 Li53 Li51 103.78(16) . .
O3 Li53 Li1 89.85(16) 3_756 .
O1 Li53 Li1 88.24(16) . .
O2 Li53 Li1 29.44(11) . .
O5 Li53 Li1 140.1(2) . .
Li1 Li53 Li1 88.73(16) 3_756 .
Li51 Li53 Li1 48.78(13) 3_756 .
C10 Li53 Li1 106.33(15) . .
C19 Li53 Li1 52.43(11) . .
Li51 Li53 Li1 58.48(12) . .

loop_
_geom_bond_atom_site_label_1
_geom_bond_atom_site_label_2
_geom_bond_distance
_geom_bond_site_symmetry_2
O1 C10 1.338(3) .
O1 Li1 1.958(4) 3_756
O1 Li51 1.959(4) .
O1 Li53 1.975(4) .
O2 C19 1.330(3) .
O2 Li1 1.984(5) .
O2 Li53 1.990(5) .
O2 Li51 1.997(4) 3_756
O3 C16 1.327(3) .
O3 Li53 1.945(4) 3_756
O3 Li51 1.974(5) .
O3 Li1 1.983(4) .
O4 C1 1.425(3) .
O4 C20 1.427(3) .
O4 Li51 1.975(4) .
O5 C3 1.374(4) .
O5 C6 1.433(4) .
O5 Li53 2.052(5) .
O6 C43 1.399(4) .
O6 C42 1.440(4) .
O6 Li1 2.004(5) .
C1 C36 1.467(5) .
C1 H1 0.9700 .
C1 H2 0.9700 .
C2 C35 1.523(5) .
C2 H3 0.9600 .
C2 H4 0.9600 .
C2 H5 0.9600 .
C3 C4 1.481(6) .
C3 H6 0.9700 .
C3 H7 0.9700 .
C4 C5 1.367(8) .
C4 H8 0.9700 .
C4 H9 0.9700 .
C5 C6 1.405(8) .
C5 H10 0.9700 .
C5 H11 0.9700 .
C6 H12 0.9700 .
C6 H13 0.9700 .
C7 C21 1.376(4) .
C7 C11 1.391(3) .
C7 C30 1.520(3) .
C8 C17 1.406(3) .
C8 C12 1.407(3) .
C8 C30 1.512(4) .
C9 C12 1.391(4) .
C9 C31 1.410(4) .
C9 C22 1.513(4) .
C10 C32 1.396(4) .
C10 C11 1.399(3) .
C10 Li53 2.744(4) .
C11 H14 0.9300 .
C12 C13 1.513(3) .
C13 C23 1.520(3) .
C13 H15 0.9700 .
C13 H16 0.9700 .
C14 C31 1.395(4) .
C14 C17 1.401(4) .
C14 C25 1.523(3) .
C15 C26 1.389(3) .
C15 C27 1.396(4) .
C15 C22 1.525(4) .
C16 C38 1.399(4) .
C16 C26 1.404(3) .
C16 Li1 2.768(4) .
C17 C24 1.506(4) .
C18 C29 1.387(3) .
C18 C19 1.405(3) .
C18 H17 0.9300 .
C19 C34 1.394(4) .
C19 Li53 2.776(5) .
C20 C37 1.495(4) .
C20 H18 0.9700 .
C20 H19 0.9700 .
C21 C33 1.385(4) .
C21 H20 0.9300 .
C22 H21 0.9700 .
C22 H22 0.9700 .
C23 H23 0.9600 .
C23 H24 0.9600 .
C23 H25 0.9600 .
C24 C39 1.522(4) .
C24 H26 0.9700 .
C24 H27 0.9700 .
C25 C29 1.526(4) .
C25 H28 0.9700 .
C25 H29 0.9700 .
C26 H30 0.9300 .
C27 C28 1.373(4) .
C27 H31 0.9300 .
C28 C38 1.384(4) .
C28 H32 0.9300 .
C29 C40 1.393(4) .
C30 H33 0.9700 .
C30 H34 0.9700 .
C31 C35 1.518(4) .
C32 C33 1.382(4) .
C32 H35 0.9300 .
C33 H36 0.9300 .
C34 C41 1.394(4) .
C34 H37 0.9300 .
C35 H38 0.9700 .
C35 H39 0.9700 .
C36 C37 1.472(5) .
C36 H40 0.9700 .
C36 H41 0.9700 .
C37 H42 0.9700 .
C37 H43 0.9700 .
C38 H44 0.9300 .
C39 H45 0.9600 .
C39 H46 0.9600 .
C39 H47 0.9600 .
C40 C41 1.366(4) .
C40 H48 0.9300 .
C41 H49 0.9300 .
C42 C45 1.474(6) .
C42 H50 0.9700 .
C42 H51 0.9700 .
C43 C44 1.513(6) .
C43 H52 0.9700 .
C43 H53 0.9700 .
C44 C45 1.478(7) .
C44 H54 0.9700 .
C44 H55 0.9700 .
C45 H56 0.9700 .
C45 H57 0.9700 .
C46 C49 1.352(15) .
C46 C47 1.373(15) 3
C46 H46A 0.9300 .
C47 C46 1.373(15) 3
C47 C49 1.410(15) .
C47 H47A 0.9300 .
C49 H49A 0.9300 .
Li1 O1 1.958(4) 3_756
Li1 Li51 2.627(5) 3_756
Li1 Li53 2.640(6) 3_756
Li1 Li51 3.347(6) .
Li1 Li53 3.458(6) .
Li51 O2 1.997(4) 3_756
Li51 Li1 2.627(5) 3_756
Li51 Li53 2.645(5) 3_756
Li51 Li53 3.394(5) .
Li53 O3 1.945(4) 3_756
Li53 Li1 2.640(6) 3_756
Li53 Li51 2.645(5) 3_756
